data_4337974
loop_
_publ_author_name
'Ciabatti, Iacopo'
'Femoni, Cristina'
'Hayatifar, Mohammad'
'Iapalucci, Maria Carmela'
'Longoni, Giuliano'
'Pinzino, Calogero'
'Solmi, Matilde Valeria'
'Zacchini, Stefano'

_publ_section_title
;
 The Redox Chemistry of [Co6C(CO)15](2-): A Synthetic Route to New
 Co-Carbide Carbonyl Clusters.
;
_journal_issue 7
_journal_name_full 'Inorganic chemistry'
_journal_page_first 3818
_journal_paper_doi 10.1021/ic500161e
_journal_volume 53
_journal_year 2014
_chemical_formula_sum 'C23 H20 Co6 N O14'
_chemical_formula_weight 887.98
_chemical_name_systematic
; 
 ? 
;
_space_group_IT_number 95
_symmetry_cell_setting tetragonal
_symmetry_space_group_name_Hall 'P 4cw 2c'
_symmetry_space_group_name_H-M 'P 43 2 2'
_atom_sites_solution_hydrogens geom
_atom_sites_solution_primary direct
_atom_sites_solution_secondary difmap
_audit_creation_method SHELXL-97
_cell_angle_alpha 90.00
_cell_angle_beta 90.00
_cell_angle_gamma 90.00
_cell_formula_units_Z 4
_cell_length_a 8.6041(3)
_cell_length_b 8.6041(3)
_cell_length_c 42.833(3)
_cell_measurement_reflns_used 1620
_cell_measurement_temperature 293(2)
_cell_measurement_theta_max 19.537
_cell_measurement_theta_min 2.4145
_cell_volume 3170.9(3)
_computing_cell_refinement 'APEX2 (Bruker AXS, 2006)'
_computing_data_collection 'APEX2 (Bruker AXS, 2006)'
_computing_data_reduction 'SAINT (Bruker AXS, 2004)'
_computing_molecular_graphics 'SCHAKAL99 (Keller, 1999)'
_computing_publication_material 'XCIF (Bruker AXS, 2001)'
_computing_structure_refinement 'SHELXL-97 (Sheldrick, 1997)'
_computing_structure_solution 'SHELXS-97 (Sheldrick, 1990)'
_diffrn_ambient_temperature 293(2)
_diffrn_measured_fraction_theta_full 1.000
_diffrn_measured_fraction_theta_max 1.000
_diffrn_measurement_device_type 'CCD area detector'
_diffrn_measurement_method 'phi and omega scans'
_diffrn_radiation_monochromator graphite
_diffrn_radiation_source 'fine-focus sealed tube'
_diffrn_radiation_type MoK\a
_diffrn_radiation_wavelength 0.71073
_diffrn_reflns_av_R_equivalents 0.0785
_diffrn_reflns_av_unetI/netI 0.0732
_diffrn_reflns_limit_h_max 10
_diffrn_reflns_limit_h_min -9
_diffrn_reflns_limit_k_max 10
_diffrn_reflns_limit_k_min -6
_diffrn_reflns_limit_l_max 53
_diffrn_reflns_limit_l_min -54
_diffrn_reflns_number 14375
_diffrn_reflns_theta_full 26.73
_diffrn_reflns_theta_max 26.73
_diffrn_reflns_theta_min 1.90
_exptl_absorpt_coefficient_mu 3.130
_exptl_absorpt_correction_T_max 0.7052
_exptl_absorpt_correction_T_min 0.5877
_exptl_absorpt_correction_type empirical
_exptl_absorpt_process_details
;
 Data were corrected for Lorentz polarization and absorption
 effects (empirical absorption corrections SADABS).
 R(int) = 0.0750 (selected reflections only, before parameter refinement)
 R(int) = 0.0594 (selected reflections only, after parameter refinement)
;
_exptl_crystal_colour black
_exptl_crystal_density_diffrn 1.860
_exptl_crystal_density_method 'not measured'
_exptl_crystal_description plate
_exptl_crystal_F_000 1756
_exptl_crystal_size_max 0.19
_exptl_crystal_size_mid 0.16
_exptl_crystal_size_min 0.12
_refine_diff_density_max 0.357
_refine_diff_density_min -0.350
_refine_diff_density_rms 0.081
_refine_ls_abs_structure_details 'Flack H D (1983), Acta Cryst. A39, 876-881'
_refine_ls_abs_structure_Flack 1.00(3)
_refine_ls_extinction_method none
_refine_ls_goodness_of_fit_ref 0.977
_refine_ls_hydrogen_treatment constr
_refine_ls_matrix_type full
_refine_ls_number_parameters 201
_refine_ls_number_reflns 3373
_refine_ls_number_restraints 54
_refine_ls_restrained_S_all 0.984
_refine_ls_R_factor_all 0.0862
_refine_ls_R_factor_gt 0.0413
_refine_ls_shift/su_max 0.001
_refine_ls_shift/su_mean 0.000
_refine_ls_structure_factor_coef Fsqd
_refine_ls_weighting_details 'calc w=1/[\s^2^(Fo^2^)+(0.0164P)^2^+0.0000P] where P=(Fo^2^+2Fc^2^)/3'
_refine_ls_weighting_scheme calc
_refine_ls_wR_factor_gt 0.0555
_refine_ls_wR_factor_ref 0.0667
_reflns_number_gt 2180
_reflns_number_total 3373
_reflns_threshold_expression >2sigma(I)
_cod_data_source_file ic500161e_si_001.cif
_cod_data_source_block 2_[TEA][Co6C(CO)14]
_cod_depositor_comments
;
The following automatic conversions were performed:

'_symmetry_cell_setting' value 'Tetragonal' changed to 'tetragonal'
according to
/usr/data/users/saulius/automatic-downloads/rss-feeds/ACS/lib/dictionaries/cif_core.dic
dictionary named 'cif_core.dic' version 2.4.2 from 2011-04-26.

Automatic conversion script
Id: cif_fix_values 2281 2013-09-26 08:29:07Z andrius 

 Adding full bibliography for 4337973--4337985.cif.
;
_cod_original_cell_volume 3171.0(3)
_cod_original_sg_symbol_H-M P4(3)22
_cod_database_code 4337974

loop_
_symmetry_equiv_pos_as_xyz
'x, y, z'
'-x, -y, z+1/2'
'-y, x, z+3/4'
'y, -x, z+1/4'
'-x, y, -z'
'x, -y, -z+1/2'
'y, x, -z+1/4'
'-y, -x, -z+3/4'

loop_
_atom_site_label
_atom_site_type_symbol
_atom_site_fract_x
_atom_site_fract_y
_atom_site_fract_z
_atom_site_U_iso_or_equiv
_atom_site_adp_type
_atom_site_occupancy
_atom_site_symmetry_multiplicity
_atom_site_calc_flag
_atom_site_refinement_flags
Co1 Co 0.14381(8) 1.06382(8) 0.011659(17) 0.0453(2) Uani 1 1 d .
Co2 Co 0.16026(8) 0.76904(7) 0.013223(17) 0.03953(19) Uani 1 1 d .
Co3 Co -0.07945(8) 0.87681(8) 0.039458(15) 0.04180(19) Uani 1 1 d .
C1 C 0.0000 0.9097(7) 0.0000 0.0382(17) Uani 1 2 d S
C2 C 0.3066(6) 0.9362(7) 0.02717(13) 0.0512(15) Uani 1 1 d U
C3 C 0.2506(7) 1.1809(6) -0.01526(15) 0.0653(17) Uani 1 1 d U
C4 C 0.1130(7) 1.1938(7) 0.04353(15) 0.0639(18) Uani 1 1 d U
C5 C -0.1448(7) 0.9636(7) 0.07439(14) 0.0673(18) Uani 1 1 d U
C6 C -0.2396(6) 0.7397(6) 0.03243(12) 0.0467(14) Uani 1 1 d U
C7 C 0.0643(6) 0.7405(7) 0.05650(13) 0.0504(14) Uani 1 1 d U
C8 C 0.2757(6) 0.6045(6) 0.02162(12) 0.0469(15) Uani 1 1 d U
O2 O 0.4285(4) 0.9385(5) 0.03932(10) 0.0783(13) Uani 1 1 d U
O3 O 0.3184(6) 1.2602(5) -0.03209(11) 0.1046(18) Uani 1 1 d U
O4 O 0.0932(6) 1.2783(5) 0.06390(10) 0.0957(16) Uani 1 1 d U
O5 O -0.1852(6) 1.0206(6) 0.09687(11) 0.1100(18) Uani 1 1 d U
O6 O -0.3354(4) 0.6621(5) 0.04388(9) 0.0686(12) Uani 1 1 d U
O7 O 0.0967(4) 0.6700(5) 0.07880(9) 0.0730(13) Uani 1 1 d U
O8 O 0.3490(5) 0.4971(4) 0.02706(10) 0.0686(13) Uani 1 1 d U
N1 N 0.4885(4) 0.4885(4) 0.1250 0.0404(15) Uani 1 2 d S
C101 C 0.4639(6) 0.6534(6) 0.11370(12) 0.0562(15) Uani 1 1 d U
H10A H 0.5310 0.6706 0.0958 0.067 Uiso 1 1 calc R
H10B H 0.3574 0.6628 0.1065 0.067 Uiso 1 1 calc R
C102 C 0.4939(7) 0.7809(6) 0.13722(15) 0.088(2) Uani 1 1 d U
H10C H 0.4759 0.8802 0.1276 0.132 Uiso 1 1 calc R
H10D H 0.5996 0.7751 0.1443 0.132 Uiso 1 1 calc R
H10E H 0.4251 0.7685 0.1547 0.132 Uiso 1 1 calc R
C103 C 0.4517(6) 0.3850(6) 0.09752(11) 0.0536(15) Uani 1 1 d U
H10F H 0.5237 0.4090 0.0808 0.064 Uiso 1 1 calc R
H10G H 0.3480 0.4098 0.0902 0.064 Uiso 1 1 calc R
C104 C 0.4596(7) 0.2118(6) 0.10410(14) 0.079(2) Uani 1 1 d U
H10H H 0.4357 0.1552 0.0854 0.118 Uiso 1 1 calc R
H10I H 0.3858 0.1856 0.1201 0.118 Uiso 1 1 calc R
H10J H 0.5623 0.1851 0.1110 0.118 Uiso 1 1 calc R

loop_
_atom_site_aniso_label
_atom_site_aniso_U_11
_atom_site_aniso_U_22
_atom_site_aniso_U_33
_atom_site_aniso_U_23
_atom_site_aniso_U_13
_atom_site_aniso_U_12
Co1 0.0466(5) 0.0410(4) 0.0482(5) -0.0057(4) 0.0004(4) -0.0058(4)
Co2 0.0359(4) 0.0429(4) 0.0398(4) -0.0020(4) -0.0008(4) 0.0016(3)
Co3 0.0408(4) 0.0511(5) 0.0334(4) -0.0001(3) 0.0033(3) 0.0039(4)
C1 0.046(4) 0.033(4) 0.036(4) 0.000 -0.004(3) 0.000
C2 0.035(3) 0.061(4) 0.058(4) -0.010(3) 0.007(3) -0.001(3)
C3 0.076(4) 0.045(4) 0.075(5) -0.006(3) 0.001(4) -0.020(3)
C4 0.054(4) 0.064(4) 0.073(5) -0.019(3) -0.003(4) -0.007(3)
C5 0.077(4) 0.075(4) 0.050(4) -0.003(3) 0.011(4) 0.009(4)
C6 0.034(3) 0.062(4) 0.045(3) 0.008(3) -0.001(3) 0.005(3)
C7 0.040(3) 0.063(4) 0.048(4) -0.002(3) -0.007(3) 0.000(3)
C8 0.043(3) 0.052(4) 0.046(4) -0.001(3) 0.000(3) 0.001(3)
O2 0.057(3) 0.074(3) 0.105(4) -0.022(3) -0.025(3) 0.000(3)
O3 0.136(5) 0.085(3) 0.093(4) 0.004(3) 0.031(3) -0.055(3)
O4 0.098(4) 0.094(4) 0.095(4) -0.050(3) 0.015(3) -0.016(3)
O5 0.136(4) 0.131(4) 0.063(3) -0.028(3) 0.033(3) 0.036(3)
O6 0.058(3) 0.094(3) 0.053(3) 0.004(2) 0.010(2) -0.025(2)
O7 0.062(3) 0.107(3) 0.050(3) 0.023(2) 0.002(2) 0.023(3)
O8 0.074(3) 0.056(3) 0.075(3) 0.009(2) -0.003(2) 0.021(2)
N1 0.042(2) 0.042(2) 0.037(4) 0.005(2) -0.005(2) -0.002(3)
C101 0.065(4) 0.049(3) 0.055(4) 0.014(3) -0.006(3) -0.005(3)
C102 0.130(6) 0.048(4) 0.087(5) 0.000(4) -0.012(4) 0.005(4)
C103 0.061(4) 0.065(4) 0.035(3) -0.013(3) -0.010(3) 0.003(3)
C104 0.104(5) 0.063(4) 0.068(5) -0.020(4) -0.016(4) 0.009(4)

loop_
_atom_type_symbol
_atom_type_description
_atom_type_scat_dispersion_real
_atom_type_scat_dispersion_imag
_atom_type_scat_source
C C 0.0033 0.0016 'International Tables Vol C Tables 4.2.6.8 and 6.1.1.4'
H H 0.0000 0.0000 'International Tables Vol C Tables 4.2.6.8 and 6.1.1.4'
N N 0.0061 0.0033 'International Tables Vol C Tables 4.2.6.8 and 6.1.1.4'
O O 0.0106 0.0060 'International Tables Vol C Tables 4.2.6.8 and 6.1.1.4'
Co Co 0.3494 0.9721 'International Tables Vol C Tables 4.2.6.8 and 6.1.1.4'

loop_
_geom_angle_atom_site_label_1
_geom_angle_atom_site_label_2
_geom_angle_atom_site_label_3
_geom_angle
_geom_angle_site_symmetry_1
_geom_angle_site_symmetry_3
C4 Co1 C3 102.5(3) . .
C4 Co1 C1 123.16(19) . .
C3 Co1 C1 124.4(2) . .
C4 Co1 C2 101.8(3) . .
C3 Co1 C2 99.9(2) . .
C1 Co1 C2 99.8(2) . .
C4 Co1 Co2 127.9(2) . .
C3 Co1 Co2 123.47(19) . .
C1 Co1 Co2 48.71(14) . .
C2 Co1 Co2 51.15(17) . .
C4 Co1 Co1 98.54(19) . 5
C3 Co1 Co1 103.6(2) . 5
C1 Co1 Co1 44.82(14) . 5
C2 Co1 Co1 144.54(17) . 5
Co2 Co1 Co1 93.53(2) . 5
C4 Co1 Co3 159.71(19) . 5
C3 Co1 Co3 85.43(18) . 5
C1 Co1 Co3 41.41(2) . 5
C2 Co1 Co3 95.05(17) . 5
Co2 Co1 Co3 56.82(3) . 5
Co1 Co1 Co3 61.27(3) 5 5
C4 Co1 Co3 86.11(18) . .
C3 Co1 Co3 163.9(2) . .
C1 Co1 Co3 41.38(2) . .
C2 Co1 Co3 91.44(16) . .
Co2 Co1 Co3 56.52(2) . .
Co1 Co1 Co3 61.22(3) 5 .
Co3 Co1 Co3 82.19(3) 5 .
C8 Co2 C1 165.7(2) . .
C8 Co2 C2 99.3(2) . .
C1 Co2 C2 95.0(2) . .
C8 Co2 C7 86.9(2) . .
C1 Co2 C7 93.05(16) . .
C2 Co2 C7 94.0(2) . .
C8 Co2 C6 84.8(2) . 5
C1 Co2 C6 91.99(15) . 5
C2 Co2 C6 99.3(2) . 5
C7 Co2 C6 165.4(2) . 5
C8 Co2 Co3 131.53(17) . .
C1 Co2 Co3 46.63(3) . .
C2 Co2 Co3 96.72(15) . .
C7 Co2 Co3 46.42(16) . .
C6 Co2 Co3 136.77(14) 5 .
C8 Co2 Co3 128.91(17) . 5
C1 Co2 Co3 46.40(3) . 5
C2 Co2 Co3 100.09(17) . 5
C7 Co2 Co3 137.72(16) . 5
C6 Co2 Co3 45.59(15) 5 5
Co3 Co2 Co3 92.16(3) . 5
C8 Co2 Co1 146.79(17) . .
C1 Co2 Co1 47.39(15) . .
C2 Co2 Co1 47.64(17) . .
C7 Co2 Co1 96.96(16) . .
C6 Co2 Co1 96.57(15) 5 .
Co3 Co2 Co1 66.40(3) . .
Co3 Co2 Co1 66.20(3) 5 .
C8 Co2 Co2 126.69(17) . 5
C1 Co2 Co2 39.08(15) . 5
C2 Co2 Co2 134.02(17) . 5
C7 Co2 Co2 88.34(15) . 5
C6 Co2 Co2 86.93(14) 5 5
Co3 Co2 Co2 54.10(3) . 5
Co3 Co2 Co2 53.74(3) 5 5
Co1 Co2 Co2 86.47(2) . 5
C5 Co3 C6 99.9(3) . .
C5 Co3 C1 146.1(3) . .
C6 Co3 C1 103.1(2) . .
C5 Co3 C7 98.4(3) . .
C6 Co3 C7 99.1(2) . .
C1 Co3 C7 102.2(2) . .
C5 Co3 Co2 142.5(2) . .
C6 Co3 Co2 107.66(16) . .
C1 Co3 Co2 49.17(12) . .
C7 Co3 Co2 53.00(17) . .
C5 Co3 Co2 145.3(2) . 5
C6 Co3 Co2 54.16(16) . 5
C1 Co3 Co2 48.92(12) . 5
C7 Co3 Co2 107.57(17) . 5
Co2 Co3 Co2 72.17(3) . 5
C5 Co3 Co1 111.13(19) . 5
C6 Co3 Co1 95.36(16) . 5
C1 Co3 Co1 42.40(14) . 5
C7 Co3 Co1 144.20(18) . 5
Co2 Co3 Co1 91.42(3) . 5
Co2 Co3 Co1 56.98(2) 5 5
C5 Co3 Co1 109.8(2) . .
C6 Co3 Co1 145.15(16) . .
C1 Co3 Co1 42.37(14) . .
C7 Co3 Co1 94.24(18) . .
Co2 Co3 Co1 57.08(2) . .
Co2 Co3 Co1 91.15(3) 5 .
Co1 Co3 Co1 57.51(3) 5 .
Co3 C1 Co3 162.3(4) . 5
Co3 C1 Co1 96.24(13) . .
Co3 C1 Co1 96.18(12) 5 .
Co3 C1 Co1 96.18(12) . 5
Co3 C1 Co1 96.24(13) 5 5
Co1 C1 Co1 90.4(3) . 5
Co3 C1 Co2 84.68(14) . 5
Co3 C1 Co2 84.21(14) 5 5
Co1 C1 Co2 174.3(3) . 5
Co1 C1 Co2 83.90(3) 5 5
Co3 C1 Co2 84.21(14) . .
Co3 C1 Co2 84.68(14) 5 .
Co1 C1 Co2 83.90(3) . .
Co1 C1 Co2 174.3(3) 5 .
Co2 C1 Co2 101.8(3) 5 .
O2 C2 Co1 143.7(5) . .
O2 C2 Co2 135.1(5) . .
Co1 C2 Co2 81.2(2) . .
O3 C3 Co1 178.0(6) . .
O4 C4 Co1 179.5(6) . .
O5 C5 Co3 179.1(6) . .
O6 C6 Co3 145.7(5) . .
O6 C6 Co2 133.9(4) . 5
Co3 C6 Co2 80.3(2) . 5
O7 C7 Co3 144.3(5) . .
O7 C7 Co2 135.2(5) . .
Co3 C7 Co2 80.6(2) . .
O8 C8 Co2 179.3(5) . .
C103 N1 C103 111.1(5) . 7
C103 N1 C101 105.9(3) . .
C103 N1 C101 111.3(3) 7 .
C103 N1 C101 111.3(3) . 7
C103 N1 C101 105.9(3) 7 7
C101 N1 C101 111.4(5) . 7
C102 C101 N1 116.3(4) . .
C102 C101 H10A 108.2 . .
N1 C101 H10A 108.2 . .
C102 C101 H10B 108.2 . .
N1 C101 H10B 108.2 . .
H10A C101 H10B 107.4 . .
C101 C102 H10C 109.5 . .
C101 C102 H10D 109.5 . .
H10C C102 H10D 109.5 . .
C101 C102 H10E 109.5 . .
H10C C102 H10E 109.5 . .
H10D C102 H10E 109.5 . .
N1 C103 C104 115.1(4) . .
N1 C103 H10F 108.5 . .
C104 C103 H10F 108.5 . .
N1 C103 H10G 108.5 . .
C104 C103 H10G 108.5 . .
H10F C103 H10G 107.5 . .
C103 C104 H10H 109.5 . .
C103 C104 H10I 109.5 . .
H10H C104 H10I 109.5 . .
C103 C104 H10J 109.5 . .
H10H C104 H10J 109.5 . .
H10I C104 H10J 109.5 . .

loop_
_geom_bond_atom_site_label_1
_geom_bond_atom_site_label_2
_geom_bond_distance
_geom_bond_site_symmetry_2
Co1 C4 1.784(6) .
Co1 C3 1.786(6) .
Co1 C1 1.881(5) .
Co1 C2 1.900(6) .
Co1 Co2 2.5412(9) .
Co1 Co1 2.6686(13) 5
Co1 Co3 2.7730(9) 5
Co1 Co3 2.7743(9) .
Co2 C8 1.767(5) .
Co2 C1 1.920(4) .
Co2 C2 2.003(6) .
Co2 C7 2.044(6) .
Co2 C6 2.086(5) 5
Co2 Co3 2.5252(9) .
Co2 Co3 2.5368(10) 5
Co2 Co2 2.9813(14) 5
Co3 C5 1.764(6) .
Co3 C6 1.839(5) .
Co3 C1 1.8450(12) .
Co3 C7 1.854(6) .
Co3 Co2 2.5368(10) 5
Co3 Co1 2.7730(9) 5
C1 Co3 1.8450(11) 5
C1 Co1 1.881(5) 5
C1 Co2 1.920(4) 5
C2 O2 1.171(6) .
C3 O3 1.151(6) .
C4 O4 1.148(6) .
C5 O5 1.135(6) .
C6 O6 1.169(5) .
C6 Co2 2.086(5) 5
C7 O7 1.165(6) .
C8 O8 1.143(5) .
N1 C103 1.509(5) .
N1 C103 1.509(5) 7
N1 C101 1.514(5) .
N1 C101 1.514(5) 7
C101 C102 1.512(7) .
C101 H10A 0.9700 .
C101 H10B 0.9700 .
C102 H10C 0.9600 .
C102 H10D 0.9600 .
C102 H10E 0.9600 .
C103 C104 1.519(6) .
C103 H10F 0.9700 .
C103 H10G 0.9700 .
C104 H10H 0.9600 .
C104 H10I 0.9600 .
C104 H10J 0.9600 .

loop_
_geom_torsion_atom_site_label_1
_geom_torsion_atom_site_label_2
_geom_torsion_atom_site_label_3
_geom_torsion_atom_site_label_4
_geom_torsion
_geom_torsion_site_symmetry_1
_geom_torsion_site_symmetry_4
C4 Co1 Co2 C8 -78.9(4) . .
C3 Co1 Co2 C8 68.5(4) . .
C1 Co1 Co2 C8 177.2(3) . .
C2 Co1 Co2 C8 -6.0(4) . .
Co1 Co1 Co2 C8 177.4(3) 5 .
Co3 Co1 Co2 C8 125.4(3) 5 .
Co3 Co1 Co2 C8 -130.8(3) . .
C4 Co1 Co2 C1 103.9(2) . .
C3 Co1 Co2 C1 -108.7(2) . .
C2 Co1 Co2 C1 176.8(2) . .
Co1 Co1 Co2 C1 0.19(2) 5 .
Co3 Co1 Co2 C1 -51.80(2) 5 .
Co3 Co1 Co2 C1 51.95(2) . .
C4 Co1 Co2 C2 -72.9(3) . .
C3 Co1 Co2 C2 74.5(3) . .
C1 Co1 Co2 C2 -176.8(2) . .
Co1 Co1 Co2 C2 -176.6(2) 5 .
Co3 Co1 Co2 C2 131.4(2) 5 .
Co3 Co1 Co2 C2 -124.8(2) . .
C4 Co1 Co2 C7 16.1(3) . .
C3 Co1 Co2 C7 163.6(3) . .
C1 Co1 Co2 C7 -87.74(15) . .
C2 Co1 Co2 C7 89.0(3) . .
Co1 Co1 Co2 C7 -87.54(16) 5 .
Co3 Co1 Co2 C7 -139.54(16) 5 .
Co3 Co1 Co2 C7 -35.79(15) . .
C4 Co1 Co2 C6 -169.5(3) . 5
C3 Co1 Co2 C6 -22.0(3) . 5
C1 Co1 Co2 C6 86.65(14) . 5
C2 Co1 Co2 C6 -96.6(2) . 5
Co1 Co1 Co2 C6 86.84(14) 5 5
Co3 Co1 Co2 C6 34.85(14) 5 5
Co3 Co1 Co2 C6 138.60(14) . 5
C4 Co1 Co2 Co3 51.9(2) . .
C3 Co1 Co2 Co3 -160.6(2) . .
C1 Co1 Co2 Co3 -51.95(2) . .
C2 Co1 Co2 Co3 124.8(2) . .
Co1 Co1 Co2 Co3 -51.75(3) 5 .
Co3 Co1 Co2 Co3 -103.75(3) 5 .
C4 Co1 Co2 Co3 155.7(2) . 5
C3 Co1 Co2 Co3 -56.9(2) . 5
C1 Co1 Co2 Co3 51.80(2) . 5
C2 Co1 Co2 Co3 -131.4(2) . 5
Co1 Co1 Co2 Co3 52.00(3) 5 5
Co3 Co1 Co2 Co3 103.75(3) . 5
C4 Co1 Co2 Co2 104.0(2) . 5
C3 Co1 Co2 Co2 -108.5(2) . 5
C1 Co1 Co2 Co2 0.16(2) . 5
C2 Co1 Co2 Co2 176.9(2) . 5
Co1 Co1 Co2 Co2 0.35(4) 5 5
Co3 Co1 Co2 Co2 -51.64(3) 5 5
Co3 Co1 Co2 Co2 52.11(3) . 5
C8 Co2 Co3 C5 66.7(4) . .
C1 Co2 Co3 C5 -132.5(4) . .
C2 Co2 Co3 C5 -42.0(4) . .
C7 Co2 Co3 C5 47.1(4) . .
C6 Co2 Co3 C5 -153.2(4) 5 .
Co3 Co2 Co3 C5 -142.5(3) 5 .
Co1 Co2 Co3 C5 -79.7(3) . .
Co2 Co2 Co3 C5 176.8(3) 5 .
C8 Co2 Co3 C6 -68.5(3) . .
C1 Co2 Co3 C6 92.2(3) . .
C2 Co2 Co3 C6 -177.3(2) . .
C7 Co2 Co3 C6 -88.2(3) . .
C6 Co2 Co3 C6 71.49(19) 5 .
Co3 Co2 Co3 C6 82.28(17) 5 .
Co1 Co2 Co3 C6 145.08(17) . .
Co2 Co2 Co3 C6 41.58(17) 5 .
C8 Co2 Co3 C1 -160.8(3) . .
C2 Co2 Co3 C1 90.5(3) . .
C7 Co2 Co3 C1 179.6(3) . .
C6 Co2 Co3 C1 -20.7(3) 5 .
Co3 Co2 Co3 C1 -9.9(2) 5 .
Co1 Co2 Co3 C1 52.9(2) . .
Co2 Co2 Co3 C1 -50.6(2) 5 .
C8 Co2 Co3 C7 19.6(3) . .
C1 Co2 Co3 C7 -179.6(3) . .
C2 Co2 Co3 C7 -89.1(3) . .
C6 Co2 Co3 C7 159.7(3) 5 .
Co3 Co2 Co3 C7 170.5(2) 5 .
Co1 Co2 Co3 C7 -126.7(2) . .
Co2 Co2 Co3 C7 129.8(2) 5 .
C8 Co2 Co3 Co2 -110.1(2) . 5
C1 Co2 Co3 Co2 50.6(2) . 5
C2 Co2 Co3 Co2 141.13(17) . 5
C7 Co2 Co3 Co2 -129.8(2) . 5
C6 Co2 Co3 Co2 29.9(2) 5 5
Co3 Co2 Co3 Co2 40.70(4) 5 5
Co1 Co2 Co3 Co2 103.49(3) . 5
C8 Co2 Co3 Co1 -164.6(2) . 5
C1 Co2 Co3 Co1 -3.9(2) . 5
C2 Co2 Co3 Co1 86.63(17) . 5
C7 Co2 Co3 Co1 175.7(2) . 5
C6 Co2 Co3 Co1 -24.6(2) 5 5
Co3 Co2 Co3 Co1 -13.80(3) 5 5
Co1 Co2 Co3 Co1 48.99(3) . 5
Co2 Co2 Co3 Co1 -54.50(2) 5 5
C8 Co2 Co3 Co1 146.4(2) . .
C1 Co2 Co3 Co1 -52.9(2) . .
C2 Co2 Co3 Co1 37.64(17) . .
C7 Co2 Co3 Co1 126.7(2) . .
C6 Co2 Co3 Co1 -73.6(2) 5 .
Co3 Co2 Co3 Co1 -62.79(3) 5 .
Co2 Co2 Co3 Co1 -103.49(3) 5 .
C4 Co1 Co3 C5 -1.0(3) . .
C3 Co1 Co3 C5 -124.2(7) . .
C1 Co1 Co3 C5 -156.0(3) . .
C2 Co1 Co3 C5 100.7(3) . .
Co2 Co1 Co3 C5 140.4(2) . .
Co1 Co1 Co3 C5 -103.0(2) 5 .
Co3 Co1 Co3 C5 -164.4(2) 5 .
C4 Co1 Co3 C6 145.8(3) . .
C3 Co1 Co3 C6 22.6(7) . .
C1 Co1 Co3 C6 -9.2(3) . .
C2 Co1 Co3 C6 -112.4(3) . .
Co2 Co1 Co3 C6 -72.7(3) . .
Co1 Co1 Co3 C6 43.9(3) 5 .
Co3 Co1 Co3 C6 -17.5(3) 5 .
C4 Co1 Co3 C1 155.0(3) . .
C3 Co1 Co3 C1 31.8(7) . .
C2 Co1 Co3 C1 -103.3(3) . .
Co2 Co1 Co3 C1 -63.5(2) . .
Co1 Co1 Co3 C1 53.1(2) 5 .
Co3 Co1 Co3 C1 -8.4(2) 5 .
C4 Co1 Co3 C7 -101.6(3) . .
C3 Co1 Co3 C7 135.3(7) . .
C1 Co1 Co3 C7 103.4(3) . .
C2 Co1 Co3 C7 0.2(2) . .
Co2 Co1 Co3 C7 39.92(17) . .
Co1 Co1 Co3 C7 156.50(17) 5 .
Co3 Co1 Co3 C7 95.07(17) 5 .
C4 Co1 Co3 Co2 -141.5(2) . .
C3 Co1 Co3 Co2 95.3(7) . .
C1 Co1 Co3 Co2 63.5(2) . .
C2 Co1 Co3 Co2 -39.75(17) . .
Co1 Co1 Co3 Co2 116.58(4) 5 .
Co3 Co1 Co3 Co2 55.15(2) 5 .
C4 Co1 Co3 Co2 150.7(2) . 5
C3 Co1 Co3 Co2 27.5(7) . 5
C1 Co1 Co3 Co2 -4.3(2) . 5
C2 Co1 Co3 Co2 -107.55(17) . 5
Co2 Co1 Co3 Co2 -67.80(4) . 5
Co1 Co1 Co3 Co2 48.78(3) 5 5
Co3 Co1 Co3 Co2 -12.65(3) 5 5
C4 Co1 Co3 Co1 102.0(2) . 5
C3 Co1 Co3 Co1 -21.2(7) . 5
C1 Co1 Co3 Co1 -53.1(2) . 5
C2 Co1 Co3 Co1 -156.33(17) . 5
Co2 Co1 Co3 Co1 -116.58(4) . 5
Co3 Co1 Co3 Co1 -61.43(3) 5 5
C5 Co3 C1 Co3 177.7(4) . 5
C6 Co3 C1 Co3 -50.90(17) . 5
C7 Co3 C1 Co3 51.60(18) . 5
Co2 Co3 C1 Co3 51.28(13) . 5
Co2 Co3 C1 Co3 -51.22(13) 5 5
Co1 Co3 C1 Co3 -134.48(16) 5 5
Co1 Co3 C1 Co3 134.47(16) . 5
C5 Co3 C1 Co1 43.2(4) . .
C6 Co3 C1 Co1 174.6(2) . .
C7 Co3 C1 Co1 -82.9(3) . .
Co2 Co3 C1 Co1 -83.19(4) . .
Co2 Co3 C1 Co1 174.3(3) 5 .
Co1 Co3 C1 Co1 91.1(3) 5 .
C5 Co3 C1 Co1 -47.8(4) . 5
C6 Co3 C1 Co1 83.6(3) . 5
C7 Co3 C1 Co1 -173.9(2) . 5
Co2 Co3 C1 Co1 -174.2(3) . 5
Co2 Co3 C1 Co1 83.25(4) 5 5
Co1 Co3 C1 Co1 -91.1(3) . 5
C5 Co3 C1 Co2 -131.1(4) . 5
C6 Co3 C1 Co2 0.3(2) . 5
C7 Co3 C1 Co2 102.8(2) . 5
Co2 Co3 C1 Co2 102.5(3) . 5
Co1 Co3 C1 Co2 -83.25(4) 5 5
Co1 Co3 C1 Co2 -174.3(3) . 5
C5 Co3 C1 Co2 126.4(4) . .
C6 Co3 C1 Co2 -102.18(19) . .
C7 Co3 C1 Co2 0.3(2) . .
Co2 Co3 C1 Co2 -102.5(3) 5 .
Co1 Co3 C1 Co2 174.2(3) 5 .
Co1 Co3 C1 Co2 83.19(4) . .
C4 Co1 C1 Co3 -30.2(3) . .
C3 Co1 C1 Co3 -169.8(2) . .
C2 Co1 C1 Co3 80.9(2) . .
Co2 Co1 C1 Co3 83.46(16) . .
Co1 Co1 C1 Co3 -96.26(16) 5 .
Co3 Co1 C1 Co3 167.4(3) 5 .
C4 Co1 C1 Co3 162.4(3) . 5
C3 Co1 C1 Co3 22.8(3) . 5
C2 Co1 C1 Co3 -86.5(2) . 5
Co2 Co1 C1 Co3 -83.96(16) . 5
Co1 Co1 C1 Co3 96.32(16) 5 5
Co3 Co1 C1 Co3 -167.4(3) . 5
C4 Co1 C1 Co1 66.0(3) . 5
C3 Co1 C1 Co1 -73.5(3) . 5
C2 Co1 C1 Co1 177.18(17) . 5
Co2 Co1 C1 Co1 179.73(3) . 5
Co3 Co1 C1 Co1 -96.32(16) 5 5
Co3 Co1 C1 Co1 96.26(16) . 5
C4 Co1 C1 Co2 68.8(4) . 5
C3 Co1 C1 Co2 -70.8(5) . 5
C2 Co1 C1 Co2 180(37) . 5
Co2 Co1 C1 Co2 -178(37) . 5
Co1 Co1 C1 Co2 2.7(4) 5 5
Co3 Co1 C1 Co2 -93.6(3) 5 5
Co3 Co1 C1 Co2 99.0(4) . 5
C4 Co1 C1 Co2 -113.7(3) . .
C3 Co1 C1 Co2 106.8(3) . .
C2 Co1 C1 Co2 -2.54(16) . .
Co1 Co1 C1 Co2 -179.73(3) 5 .
Co3 Co1 C1 Co2 83.96(16) 5 .
Co3 Co1 C1 Co2 -83.46(16) . .
C8 Co2 C1 Co3 89.2(7) . .
C2 Co2 C1 Co3 -94.6(2) . .
C7 Co2 C1 Co3 -0.3(2) . .
C6 Co2 C1 Co3 165.97(19) 5 .
Co3 Co2 C1 Co3 166.2(3) 5 .
Co1 Co2 C1 Co3 -96.94(14) . .
Co2 Co2 C1 Co3 83.31(14) 5 .
C8 Co2 C1 Co3 -77.0(7) . 5
C2 Co2 C1 Co3 99.2(2) . 5
C7 Co2 C1 Co3 -166.5(2) . 5
C6 Co2 C1 Co3 -0.3(2) 5 5
Co3 Co2 C1 Co3 -166.2(3) . 5
Co1 Co2 C1 Co3 96.82(14) . 5
Co2 Co2 C1 Co3 -82.93(14) 5 5
C8 Co2 C1 Co1 -173.8(7) . .
C2 Co2 C1 Co1 2.38(15) . .
C7 Co2 C1 Co1 96.65(16) . .
C6 Co2 C1 Co1 -97.10(14) 5 .
Co3 Co2 C1 Co1 96.94(14) . .
Co3 Co2 C1 Co1 -96.82(14) 5 .
Co2 Co2 C1 Co1 -179.75(3) 5 .
C8 Co2 C1 Co1 -176.6(7) . 5
C2 Co2 C1 Co1 -0.4(4) . 5
C7 Co2 C1 Co1 93.9(4) . 5
C6 Co2 C1 Co1 -99.8(4) 5 5
Co3 Co2 C1 Co1 94.2(3) . 5
Co3 Co2 C1 Co1 -99.6(4) 5 5
Co1 Co2 C1 Co1 -2.7(4) . 5
Co2 Co2 C1 Co1 178(37) 5 5
C8 Co2 C1 Co2 5.9(7) . 5
C2 Co2 C1 Co2 -177.87(16) . 5
C7 Co2 C1 Co2 -83.60(16) . 5
C6 Co2 C1 Co2 82.65(14) 5 5
Co3 Co2 C1 Co2 -83.31(14) . 5
Co3 Co2 C1 Co2 82.93(14) 5 5
Co1 Co2 C1 Co2 179.75(3) . 5
C4 Co1 C2 O2 -48.8(8) . .
C3 Co1 C2 O2 56.4(8) . .
C1 Co1 C2 O2 -175.9(8) . .
Co2 Co1 C2 O2 -178.3(9) . .
Co1 Co1 C2 O2 -172.4(6) 5 .
Co3 Co1 C2 O2 142.6(8) 5 .
Co3 Co1 C2 O2 -135.1(8) . .
C4 Co1 C2 Co2 129.6(2) . .
C3 Co1 C2 Co2 -125.3(2) . .
C1 Co1 C2 Co2 2.45(16) . .
Co1 Co1 C2 Co2 5.9(4) 5 .
Co3 Co1 C2 Co2 -39.06(14) 5 .
Co3 Co1 C2 Co2 43.22(13) . .
C8 Co2 C2 O2 -4.7(7) . .
C1 Co2 C2 O2 176.2(6) . .
C7 Co2 C2 O2 82.8(6) . .
C6 Co2 C2 O2 -91.0(7) 5 .
Co3 Co2 C2 O2 129.4(6) . .
Co3 Co2 C2 O2 -137.2(6) 5 .
Co1 Co2 C2 O2 178.6(8) . .
Co2 Co2 C2 O2 174.3(5) 5 .
C8 Co2 C2 Co1 176.7(2) . .
C1 Co2 C2 Co1 -2.38(15) . .
C7 Co2 C2 Co1 -95.8(2) . .
C6 Co2 C2 Co1 90.5(2) 5 .
Co3 Co2 C2 Co1 -49.23(16) . .
Co3 Co2 C2 Co1 44.18(16) 5 .
Co2 Co2 C2 Co1 -4.2(3) 5 .
C4 Co1 C3 O3 -13(19) . .
C1 Co1 C3 O3 134(19) . .
C2 Co1 C3 O3 -117(19) . .
Co2 Co1 C3 O3 -167(100) . .
Co1 Co1 C3 O3 90(19) 5 .
Co3 Co1 C3 O3 149(19) 5 .
Co3 Co1 C3 O3 109(19) . .
C3 Co1 C4 O4 29(100) . .
C1 Co1 C4 O4 -118(100) . .
C2 Co1 C4 O4 132(100) . .
Co2 Co1 C4 O4 -179(100) . .
Co1 Co1 C4 O4 -78(100) 5 .
Co3 Co1 C4 O4 -83(100) 5 .
Co3 Co1 C4 O4 -138(100) . .
C6 Co3 C5 O5 180(100) . .
C1 Co3 C5 O5 -48(42) . .
C7 Co3 C5 O5 79(42) . .
Co2 Co3 C5 O5 43(42) . .
Co2 Co3 C5 O5 -142(42) 5 .
Co1 Co3 C5 O5 -80(42) 5 .
Co1 Co3 C5 O5 -19(42) . .
C5 Co3 C6 O6 -29.9(9) . .
C1 Co3 C6 O6 175.3(8) . .
C7 Co3 C6 O6 70.4(8) . .
Co2 Co3 C6 O6 124.3(8) . .
Co2 Co3 C6 O6 175.6(9) 5 .
Co1 Co3 C6 O6 -142.4(8) 5 .
Co1 Co3 C6 O6 -178.4(6) . .
C5 Co3 C6 Co2 154.6(2) . 5
C1 Co3 C6 Co2 -0.3(2) . 5
C7 Co3 C6 Co2 -105.1(2) . 5
Co2 Co3 C6 Co2 -51.21(15) . 5
Co1 Co3 C6 Co2 42.00(13) 5 5
Co1 Co3 C6 Co2 6.0(3) . 5
C5 Co3 C7 O7 26.5(9) . .
C6 Co3 C7 O7 -75.0(9) . .
C1 Co3 C7 O7 179.4(8) . .
Co2 Co3 C7 O7 179.7(10) . .
Co2 Co3 C7 O7 -130.1(8) 5 .
Co1 Co3 C7 O7 172.4(6) 5 .
Co1 Co3 C7 O7 137.3(8) . .
C5 Co3 C7 Co2 -153.2(2) . .
C6 Co3 C7 Co2 105.3(2) . .
C1 Co3 C7 Co2 -0.3(2) . .
Co2 Co3 C7 Co2 50.14(18) 5 .
Co1 Co3 C7 Co2 -7.3(4) 5 .
Co1 Co3 C7 Co2 -42.41(14) . .
C8 Co2 C7 O7 14.8(7) . .
C1 Co2 C7 O7 -179.5(7) . .
C2 Co2 C7 O7 -84.3(7) . .
C6 Co2 C7 O7 70.5(11) 5 .
Co3 Co2 C7 O7 -179.8(8) . .
Co3 Co2 C7 O7 166.0(5) 5 .
Co1 Co2 C7 O7 -132.1(6) . .
Co2 Co2 C7 O7 141.7(7) 5 .
C8 Co2 C7 Co3 -165.4(2) . .
C1 Co2 C7 Co3 0.3(2) . .
C2 Co2 C7 Co3 95.5(2) . .
C6 Co2 C7 Co3 -109.7(8) 5 .
Co3 Co2 C7 Co3 -14.2(3) 5 .
Co1 Co2 C7 Co3 47.71(16) . .
Co2 Co2 C7 Co3 -38.53(15) 5 .
C1 Co2 C8 O8 -26(33) . .
C2 Co2 C8 O8 158(100) . .
C7 Co2 C8 O8 65(32) . .
C6 Co2 C8 O8 -103(32) 5 .
Co3 Co2 C8 O8 51(32) . .
Co3 Co2 C8 O8 -91(32) 5 .
Co1 Co2 C8 O8 163(100) . .
Co2 Co2 C8 O8 -21(32) 5 .
C103 N1 C101 C102 -179.9(5) . .
C103 N1 C101 C102 59.2(6) 7 .
C101 N1 C101 C102 -58.8(4) 7 .
C103 N1 C103 C104 -55.6(4) 7 .
C101 N1 C103 C104 -176.6(5) . .
C101 N1 C103 C104 62.2(6) 7 .
